data_7251560
loop_
_publ_author_name
'Bawa, Hana'
'Su, Hong'
'De Doncker, Stephen'
'Bourne, Susan A.'
'Nassimbeni, Luigi R.'

_publ_section_title
;
 TADDOLs and methylcyclohexanones: selectivity, resolution and the
 kinetics of decomposition
;
_journal_issue 10
_journal_name_full CrystEngComm
_journal_page_first 1690
_journal_page_last 1698
_journal_paper_doi 10.1039/D5CE01022E
_journal_volume 28
_journal_year 2026
_chemical_formula_sum 'C40 H44 O5'
_chemical_formula_weight 604.75
_space_group_crystal_system orthorhombic
_space_group_IT_number 19
_space_group_name_Hall 'P 2ac 2ab'
_space_group_name_H-M_alt 'P 21 21 21'
_atom_sites_solution_hydrogens mixed
_atom_sites_solution_primary direct
_atom_sites_solution_secondary difmap
_audit_creation_method SHELXL-2018/3
_audit_update_record
;
2025-08-12 deposited with the CCDC.	2026-02-02 downloaded from the CCDC.
;
_cell_angle_alpha 90
_cell_angle_beta 90
_cell_angle_gamma 90
_cell_formula_units_Z 4
_cell_length_a 9.2541(7)
_cell_length_b 16.6075(12)
_cell_length_c 21.4755(16)
_cell_measurement_reflns_used 9386
_cell_measurement_temperature 100(2)
_cell_measurement_theta_max 28.295
_cell_measurement_theta_min 2.3965
_cell_volume 3300.5(4)
_computing_cell_refinement 'SAINT (7.60a, Bruker AXS Inc., Madison, WI, USA, 2006)'
_computing_data_collection 'SAINT (7.60a, Bruker AXS Inc., Madison, WI, USA, 2006)'
_computing_data_reduction 'SAINT (7.60a, Bruker AXS Inc., Madison, WI, USA, 2006)'
_computing_molecular_graphics 'X-Seed (Barbour, 2001'
_computing_publication_material 'SHELXL-2014/7 (Sheldrick, 2014)'
_computing_structure_refinement 'SHELXL-2018/3 (Sheldrick, 2018)'
_computing_structure_solution 'SHELXT 2018/2 (Sheldrick, 2018)'
_diffrn_ambient_temperature 100(2)
_diffrn_measured_fraction_theta_full 0.991
_diffrn_measured_fraction_theta_max 0.992
_diffrn_measurement_device_type 'Bruker D8 Venture Diffractometer'
_diffrn_measurement_method '1\% \f scans and \w scans'
_diffrn_radiation_type MoK\a
_diffrn_radiation_wavelength 0.71073
_diffrn_reflns_av_R_equivalents 0.0617
_diffrn_reflns_av_unetI/netI 0.0445
_diffrn_reflns_Laue_measured_fraction_full 0.991
_diffrn_reflns_Laue_measured_fraction_max 0.992
_diffrn_reflns_limit_h_max 12
_diffrn_reflns_limit_h_min -12
_diffrn_reflns_limit_k_max 22
_diffrn_reflns_limit_k_min -20
_diffrn_reflns_limit_l_max 28
_diffrn_reflns_limit_l_min -28
_diffrn_reflns_number 42450
_diffrn_reflns_point_group_measured_fraction_full 0.993
_diffrn_reflns_point_group_measured_fraction_max 0.991
_diffrn_reflns_theta_full 25.242
_diffrn_reflns_theta_max 28.312
_diffrn_reflns_theta_min 2.396
_diffrn_source 'fine-focus sealed tube'
_exptl_absorpt_coefficient_mu 0.079
_exptl_absorpt_correction_T_max 1.000
_exptl_absorpt_correction_T_min 0.929
_exptl_absorpt_correction_type multi-scan
_exptl_absorpt_process_details 'SADABS (Sheldrick, 2001)'
_exptl_crystal_colour colorless
_exptl_crystal_density_diffrn 1.217
_exptl_crystal_description block
_exptl_crystal_F_000 1296
_exptl_crystal_size_max 0.370
_exptl_crystal_size_mid 0.290
_exptl_crystal_size_min 0.260
_exptl_transmission_factor_max 1.000
_exptl_transmission_factor_min 0.929
_refine_diff_density_max 0.312
_refine_diff_density_min -0.169
_refine_diff_density_rms 0.033
_refine_ls_abs_structure_details
;
 Flack x determined using 3064 quotients [(I+)-(I-)]/[(I+)+(I-)]
 (Parsons, Flack and Wagner, Acta Cryst. B69 (2013) 249-259).
;
_refine_ls_abs_structure_Flack -0.5(4)
_refine_ls_extinction_method none
_refine_ls_goodness_of_fit_ref 1.028
_refine_ls_hydrogen_treatment mixed
_refine_ls_matrix_type full
_refine_ls_number_parameters 489
_refine_ls_number_reflns 8158
_refine_ls_number_restraints 2
_refine_ls_restrained_S_all 1.028
_refine_ls_R_factor_all 0.0440
_refine_ls_R_factor_gt 0.0386
_refine_ls_shift/su_max 0.000
_refine_ls_shift/su_mean 0.000
_refine_ls_structure_factor_coef Fsqd
_refine_ls_weighting_details 'w=1/[\s^2^(Fo^2^)+(0.0384P)^2^+0.6301P] where P=(Fo^2^+2Fc^2^)/3'
_refine_ls_weighting_scheme calc
_refine_ls_wR_factor_gt 0.0901
_refine_ls_wR_factor_ref 0.0933
_reflns_Friedel_coverage 0.790
_reflns_Friedel_fraction_full 0.996
_reflns_Friedel_fraction_max 0.991
_reflns_number_gt 7499
_reflns_number_total 8158
_reflns_threshold_expression 'I > 2\s(I)'
_cod_data_source_file d5ce01022e2.cif
_cod_data_source_block IV
_cod_depositor_comments 'Adding full bibliography for 7251558--7251565.cif.'
_cod_database_code 7251560
_shelx_shelxl_version_number 2018/3
_shelx_space_group_comment
;
The symmetry employed for this shelxl refinement is uniquely defined
by the following loop, which should always be used as a source of
symmetry information in preference to the above space-group names.
They are only intended as comments.
;
_shelx_estimated_absorpt_t_min 0.971
_shelx_estimated_absorpt_t_max 0.980

loop_
_space_group_symop_operation_xyz
'x, y, z'
'-x+1/2, -y, z+1/2'
'x+1/2, -y+1/2, -z'
'-x, y+1/2, -z+1/2'

loop_
_atom_site_label
_atom_site_type_symbol
_atom_site_fract_x
_atom_site_fract_y
_atom_site_fract_z
_atom_site_U_iso_or_equiv
_atom_site_adp_type
_atom_site_occupancy
_atom_site_site_symmetry_order
_atom_site_calc_flag
_atom_site_refinement_flags_posn
_atom_site_refinement_flags_adp
_atom_site_refinement_flags_occupancy
_atom_site_disorder_assembly
_atom_site_disorder_group
O13A O 0.52183(14) 0.58274(7) 0.46218(6) 0.0231(3) Uani 1 1 d D . . . .
O14A O 0.38822(13) 0.37920(7) 0.44218(5) 0.0181(2) Uani 1 1 d . . . . .
O15A O 0.59490(14) 0.34540(7) 0.39274(5) 0.0197(3) Uani 1 1 d . . . . .
O21A O 0.72708(14) 0.55152(8) 0.37799(6) 0.0231(3) Uani 1 1 d D . . . .
O1X O 0.5910(8) 0.7031(6) 0.5455(4) 0.0369(13) Uani 0.517(5) 1 d . . P A 1
O1Y O 0.5433(12) 0.7009(7) 0.5549(5) 0.063(3) Uani 0.483(5) 1 d . . P A 2
C1A C 0.1196(2) 0.62530(13) 0.54906(9) 0.0310(4) Uani 1 1 d . . . . .
H1A H 0.103519 0.665747 0.579557 0.037 Uiso 1 1 calc R U . . .
C2A C 0.2579(2) 0.59504(12) 0.53971(9) 0.0266(4) Uani 1 1 d . . . . .
H2A H 0.334976 0.613571 0.565182 0.032 Uiso 1 1 calc R U . . .
C3A C 0.28565(19) 0.53780(10) 0.49349(8) 0.0191(3) Uani 1 1 d . . . . .
C4A C 0.1703(2) 0.50932(11) 0.45865(9) 0.0243(4) Uani 1 1 d . . . . .
H4A H 0.186403 0.469759 0.427458 0.029 Uiso 1 1 calc R U . . .
C5A C 0.0307(2) 0.53835(12) 0.46906(11) 0.0342(5) Uani 1 1 d . . . . .
H5A H -0.047633 0.518069 0.445177 0.041 Uiso 1 1 calc R U . . .
C6A C 0.0059(2) 0.59664(12) 0.51410(11) 0.0331(4) Uani 1 1 d . . . . .
H6A H -0.088986 0.616667 0.520794 0.040 Uiso 1 1 calc R U . . .
C7A C 0.4850(3) 0.39405(13) 0.63452(9) 0.0393(6) Uani 1 1 d . . . . .
H7A H 0.428783 0.358964 0.659706 0.047 Uiso 1 1 calc R U . . .
C8A C 0.4246(2) 0.42866(11) 0.58146(8) 0.0261(4) Uani 1 1 d . . . . .
H8A H 0.326927 0.417660 0.570896 0.031 Uiso 1 1 calc R U . . .
C9A C 0.5070(2) 0.47940(10) 0.54375(8) 0.0209(4) Uani 1 1 d . . . . .
C10A C 0.6488(2) 0.49702(13) 0.56124(10) 0.0310(4) Uani 1 1 d . . . . .
H10A H 0.705515 0.532397 0.536520 0.037 Uiso 1 1 calc R U . . .
C11A C 0.7073(3) 0.46287(17) 0.61485(10) 0.0454(7) Uani 1 1 d . . . . .
H11A H 0.803485 0.475651 0.626808 0.055 Uiso 1 1 calc R U . . .
C12A C 0.6268(3) 0.41074(16) 0.65059(10) 0.0472(7) Uani 1 1 d . . . . .
H12A H 0.668532 0.386200 0.686283 0.057 Uiso 1 1 calc R U . . .
C13A C 0.44320(19) 0.51309(10) 0.48348(8) 0.0173(3) Uani 1 1 d . . . . .
C14A C 0.45977(18) 0.45349(10) 0.42818(7) 0.0166(3) Uani 1 1 d . . . . .
H14A H 0.413104 0.477778 0.390617 0.020 Uiso 1 1 calc R U . . .
C15A C 0.61568(19) 0.42749(10) 0.41058(7) 0.0177(3) Uani 1 1 d . . . . .
H15A H 0.678647 0.429826 0.448378 0.021 Uiso 1 1 calc R U . . .
C16A C 0.48633(18) 0.31395(10) 0.43271(8) 0.0180(3) Uani 1 1 d . . . . .
C17A C 0.5533(2) 0.28096(10) 0.49273(8) 0.0213(4) Uani 1 1 d . . . . .
H17A H 0.632582 0.316003 0.507734 0.026 Uiso 1 1 calc R U . . .
H17B H 0.479978 0.275310 0.525996 0.026 Uiso 1 1 calc R U . . .
C18A C 0.6102(2) 0.19920(11) 0.47199(9) 0.0273(4) Uani 1 1 d . . . . .
H18A H 0.629425 0.163836 0.508162 0.033 Uiso 1 1 calc R U . . .
H18B H 0.699842 0.204893 0.447221 0.033 Uiso 1 1 calc R U . . .
C19A C 0.4866(2) 0.16643(12) 0.43226(11) 0.0340(5) Uani 1 1 d . . . . .
H19A H 0.415718 0.137384 0.458494 0.041 Uiso 1 1 calc R U . . .
H19B H 0.523827 0.129032 0.400151 0.041 Uiso 1 1 calc R U . . .
C20A C 0.4160(2) 0.24075(10) 0.40162(8) 0.0224(4) Uani 1 1 d . . . . .
H20B H 0.434334 0.241091 0.356203 0.027 Uiso 1 1 calc R U . . .
H20A H 0.310325 0.240757 0.408747 0.027 Uiso 1 1 calc R U . . .
C21A C 0.69019(19) 0.47273(11) 0.35627(8) 0.0192(3) Uani 1 1 d . . . . .
C22A C 0.83641(19) 0.43494(11) 0.33853(8) 0.0208(3) Uani 1 1 d . . . . .
C23A C 0.9131(2) 0.47207(13) 0.29069(9) 0.0299(4) Uani 1 1 d . . . . .
H23A H 0.869613 0.515067 0.268322 0.036 Uiso 1 1 calc R U . . .
C24A C 1.0516(2) 0.44752(14) 0.27506(10) 0.0339(5) Uani 1 1 d . . . . .
H24A H 1.102129 0.473875 0.242393 0.041 Uiso 1 1 calc R U . . .
C25A C 1.1166(2) 0.38456(13) 0.30700(9) 0.0297(4) Uani 1 1 d . . . . .
H25A H 1.211943 0.367965 0.296865 0.036 Uiso 1 1 calc R U . . .
C26A C 1.0404(2) 0.34641(12) 0.35373(9) 0.0278(4) Uani 1 1 d . . . . .
H26A H 1.083324 0.302553 0.375265 0.033 Uiso 1 1 calc R U . . .
C27A C 0.9017(2) 0.37117(12) 0.36980(8) 0.0240(4) Uani 1 1 d . . . . .
H27A H 0.851287 0.344414 0.402302 0.029 Uiso 1 1 calc R U . . .
C28A C 0.5912(2) 0.47809(12) 0.29902(8) 0.0252(4) Uani 1 1 d . . . . .
C29A C 0.5590(2) 0.40964(15) 0.26422(9) 0.0331(5) Uani 1 1 d . . . . .
H28A H 0.600326 0.359221 0.275127 0.040 Uiso 1 1 calc R U . . .
C30A C 0.4658(3) 0.41527(18) 0.21327(9) 0.0452(6) Uani 1 1 d . . . . .
H29A H 0.441919 0.368086 0.190474 0.054 Uiso 1 1 calc R U . . .
C31A C 0.4083(3) 0.4879(2) 0.19562(10) 0.0520(7) Uani 1 1 d . . . . .
H30A H 0.346458 0.491164 0.160394 0.062 Uiso 1 1 calc R U . . .
C32A C 0.4405(3) 0.5554(2) 0.22910(11) 0.0515(7) Uani 1 1 d . . . . .
H31A H 0.400549 0.605763 0.217095 0.062 Uiso 1 1 calc R U . . .
C33A C 0.5320(2) 0.55124(15) 0.28095(9) 0.0363(5) Uani 1 1 d . . . . .
H32A H 0.553690 0.598672 0.303844 0.044 Uiso 1 1 calc R U . . .
C1X C 0.5683(15) 0.7516(9) 0.5842(7) 0.0240(16) Uani 0.517(5) 1 d . . P A 1
C2X C 0.6741(5) 0.7826(2) 0.6311(2) 0.0362(11) Uani 0.517(5) 1 d . . P A 1
H2X H 0.676353 0.842623 0.627317 0.043 Uiso 0.517(5) 1 calc R U P A 1
C3X C 0.624(2) 0.7613(10) 0.6997(9) 0.051(4) Uani 0.517(5) 1 d . . P A 1
H3X1 H 0.628751 0.702301 0.705825 0.061 Uiso 0.517(5) 1 calc R U P A 1
H3X2 H 0.690412 0.786823 0.729899 0.061 Uiso 0.517(5) 1 calc R U P A 1
C4X C 0.4715(7) 0.7897(3) 0.7125(2) 0.0434(13) Uani 0.517(5) 1 d . . P A 1
H4X1 H 0.468464 0.849226 0.710138 0.052 Uiso 0.517(5) 1 calc R U P A 1
H4X2 H 0.443509 0.773773 0.755259 0.052 Uiso 0.517(5) 1 calc R U P A 1
C5X C 0.362(3) 0.7544(11) 0.6659(6) 0.045(3) Uani 0.517(5) 1 d . . P A 1
H5X1 H 0.264380 0.775809 0.674559 0.054 Uiso 0.517(5) 1 calc R U P A 1
H5X2 H 0.359084 0.695016 0.669949 0.054 Uiso 0.517(5) 1 calc R U P A 1
C6X C 0.4099(5) 0.7781(2) 0.59947(19) 0.0304(10) Uani 0.517(5) 1 d . . P A 1
H6X1 H 0.402145 0.837230 0.594801 0.036 Uiso 0.517(5) 1 calc R U P A 1
H6X2 H 0.343373 0.753008 0.569008 0.036 Uiso 0.517(5) 1 calc R U P A 1
C7X C 0.8238(7) 0.7517(4) 0.6166(4) 0.0484(15) Uani 0.517(5) 1 d . . P A 1
H7X1 H 0.826502 0.693219 0.622662 0.073 Uiso 0.517(5) 1 calc R U P A 1
H7X2 H 0.893867 0.777400 0.644401 0.073 Uiso 0.517(5) 1 calc R U P A 1
H7X3 H 0.848086 0.764346 0.573254 0.073 Uiso 0.517(5) 1 calc R U P A 1
C1Y C 0.585(2) 0.7462(12) 0.5962(8) 0.048(5) Uani 0.483(5) 1 d . . P A 2
C2Y C 0.5072(7) 0.7830(3) 0.6463(2) 0.0434(14) Uani 0.483(5) 1 d . . P A 2
H2Y H 0.511855 0.842769 0.640688 0.052 Uiso 0.483(5) 1 calc R U P A 2
C3Y C 0.589(3) 0.7616(13) 0.7044(8) 0.063(7) Uani 0.483(5) 1 d . . P A 2
H3Y1 H 0.587043 0.702391 0.709448 0.076 Uiso 0.483(5) 1 calc R U P A 2
H3Y2 H 0.538613 0.785435 0.740498 0.076 Uiso 0.483(5) 1 calc R U P A 2
H13A H 0.531(3) 0.6216(13) 0.4956(9) 0.054(8) Uiso 1 1 d D . . . .
H21A H 0.653(2) 0.5684(15) 0.4072(9) 0.044(7) Uiso 1 1 d D . . . .
C4Y C 0.7449(9) 0.7887(4) 0.7061(3) 0.067(2) Uani 0.483(5) 1 d . . P A 2
H4Y1 H 0.749705 0.848129 0.703565 0.080 Uiso 0.483(5) 1 calc R U P A 2
H4Y2 H 0.789985 0.771671 0.745802 0.080 Uiso 0.483(5) 1 calc R U P A 2
C5Y C 0.8248(10) 0.7522(5) 0.6525(4) 0.067(2) Uani 0.483(5) 1 d . . P A 2
H5Y1 H 0.829117 0.693028 0.657850 0.080 Uiso 0.483(5) 1 calc R U P A 2
H5Y2 H 0.925134 0.772908 0.651930 0.080 Uiso 0.483(5) 1 calc R U P A 2
C6Y C 0.7521(8) 0.7717(3) 0.5909(3) 0.0494(16) Uani 0.483(5) 1 d . . P A 2
H6Y1 H 0.799190 0.741668 0.556676 0.059 Uiso 0.483(5) 1 calc R U P A 2
H6Y2 H 0.760153 0.830027 0.582016 0.059 Uiso 0.483(5) 1 calc R U P A 2
C7Y C 0.354(3) 0.7591(10) 0.6483(7) 0.054(4) Uani 0.483(5) 1 d . . P A 2
H7Y1 H 0.309636 0.768456 0.607449 0.081 Uiso 0.483(5) 1 calc R U P A 2
H7Y2 H 0.303334 0.791104 0.679830 0.081 Uiso 0.483(5) 1 calc R U P A 2
H7Y3 H 0.346739 0.701850 0.658873 0.081 Uiso 0.483(5) 1 calc R U P A 2

loop_
_atom_site_aniso_label
_atom_site_aniso_U_11
_atom_site_aniso_U_22
_atom_site_aniso_U_33
_atom_site_aniso_U_23
_atom_site_aniso_U_13
_atom_site_aniso_U_12
O13A 0.0260(7) 0.0186(6) 0.0248(6) -0.0030(5) 0.0079(5) -0.0055(5)
O14A 0.0168(6) 0.0157(5) 0.0219(5) 0.0002(4) 0.0003(5) -0.0001(5)
O15A 0.0213(6) 0.0179(6) 0.0198(6) -0.0016(4) 0.0028(5) -0.0010(5)
O21A 0.0220(6) 0.0200(6) 0.0273(6) 0.0006(5) 0.0052(5) -0.0024(5)
O1X 0.052(3) 0.024(2) 0.034(3) -0.006(2) 0.003(2) -0.009(2)
O1Y 0.119(8) 0.033(3) 0.037(3) -0.010(2) 0.021(4) -0.029(5)
C1A 0.0315(11) 0.0310(10) 0.0305(9) -0.0065(8) 0.0062(8) 0.0049(9)
C2A 0.0242(9) 0.0322(10) 0.0233(8) -0.0058(7) 0.0018(7) 0.0012(8)
C3A 0.0208(8) 0.0183(8) 0.0182(7) 0.0034(6) 0.0026(6) 0.0007(6)
C4A 0.0228(9) 0.0189(8) 0.0312(9) -0.0029(7) -0.0035(7) 0.0025(7)
C5A 0.0218(9) 0.0286(10) 0.0521(12) -0.0079(9) -0.0076(9) 0.0026(8)
C6A 0.0205(10) 0.0302(10) 0.0486(12) -0.0014(9) 0.0054(9) 0.0058(8)
C7A 0.0692(16) 0.0308(11) 0.0178(8) 0.0002(8) 0.0014(9) 0.0167(11)
C8A 0.0389(11) 0.0231(8) 0.0163(8) -0.0016(6) 0.0008(7) 0.0031(8)
C9A 0.0253(9) 0.0207(8) 0.0168(7) -0.0055(6) -0.0024(7) 0.0052(7)
C10A 0.0252(10) 0.0387(11) 0.0291(9) -0.0135(8) -0.0058(8) 0.0084(8)
C11A 0.0414(13) 0.0612(16) 0.0337(11) -0.0224(11) -0.0191(10) 0.0250(12)
C12A 0.0694(18) 0.0519(14) 0.0204(9) -0.0112(10) -0.0162(11) 0.0352(13)
C13A 0.0187(8) 0.0162(7) 0.0170(7) 0.0003(6) -0.0005(6) -0.0029(6)
C14A 0.0181(8) 0.0166(7) 0.0151(7) 0.0012(6) -0.0010(6) -0.0020(7)
C15A 0.0191(8) 0.0177(8) 0.0161(7) -0.0002(6) 0.0003(6) -0.0005(6)
C16A 0.0171(8) 0.0178(8) 0.0192(7) -0.0003(6) 0.0005(6) 0.0013(6)
C17A 0.0244(9) 0.0190(8) 0.0206(8) 0.0002(6) -0.0021(7) 0.0012(7)
C18A 0.0300(10) 0.0223(9) 0.0297(9) -0.0004(7) -0.0030(8) 0.0069(8)
C19A 0.0379(11) 0.0211(9) 0.0429(11) -0.0059(8) -0.0100(10) 0.0033(9)
C20A 0.0227(9) 0.0201(8) 0.0244(8) -0.0034(7) -0.0033(7) -0.0010(7)
C21A 0.0193(8) 0.0211(8) 0.0172(7) 0.0015(6) 0.0014(6) -0.0018(7)
C22A 0.0183(8) 0.0252(9) 0.0189(8) -0.0026(7) 0.0011(6) -0.0025(7)
C23A 0.0273(10) 0.0341(10) 0.0284(9) 0.0073(8) 0.0055(8) 0.0024(9)
C24A 0.0269(10) 0.0416(12) 0.0332(10) 0.0052(9) 0.0120(8) -0.0016(9)
C25A 0.0203(9) 0.0391(11) 0.0297(9) -0.0062(8) 0.0041(7) 0.0023(8)
C26A 0.0225(9) 0.0331(10) 0.0279(9) -0.0012(8) -0.0001(7) 0.0041(8)
C27A 0.0210(9) 0.0293(9) 0.0218(8) 0.0002(7) 0.0022(7) -0.0005(7)
C28A 0.0189(8) 0.0400(10) 0.0168(8) 0.0056(7) 0.0043(7) -0.0002(8)
C29A 0.0295(10) 0.0496(13) 0.0202(8) 0.0010(8) 0.0006(8) -0.0088(9)
C30A 0.0337(12) 0.0813(19) 0.0207(9) 0.0008(10) -0.0011(9) -0.0191(12)
C31A 0.0262(11) 0.107(2) 0.0229(10) 0.0171(12) -0.0039(9) -0.0001(13)
C32A 0.0413(14) 0.082(2) 0.0310(11) 0.0216(12) -0.0015(10) 0.0185(14)
C33A 0.0347(11) 0.0482(13) 0.0260(9) 0.0102(9) 0.0005(8) 0.0093(10)
C1X 0.051(4) 0.010(3) 0.011(4) 0.006(3) 0.003(3) -0.005(2)
C2X 0.048(3) 0.0204(19) 0.040(2) -0.0071(17) -0.007(2) -0.0064(18)
C3X 0.067(7) 0.027(5) 0.058(8) -0.002(4) -0.028(6) 0.001(4)
C4X 0.076(4) 0.028(2) 0.026(2) -0.0080(16) 0.009(2) -0.003(2)
C5X 0.062(5) 0.037(4) 0.037(4) 0.010(3) 0.014(4) -0.002(3)
C6X 0.039(2) 0.0205(17) 0.032(2) 0.0020(15) 0.0054(18) 0.0034(16)
C7X 0.038(3) 0.036(3) 0.071(4) -0.010(4) -0.009(3) 0.002(2)
C1Y 0.110(10) 0.019(4) 0.016(6) 0.008(4) 0.005(5) 0.003(4)
C2Y 0.070(4) 0.026(2) 0.034(2) -0.0032(18) 0.015(2) -0.014(2)
C3Y 0.117(19) 0.049(7) 0.023(4) -0.007(4) -0.004(6) -0.030(8)
C4Y 0.098(6) 0.045(3) 0.056(4) 0.000(3) -0.022(4) -0.012(4)
C5Y 0.076(5) 0.040(4) 0.085(6) 0.011(5) -0.021(5) -0.006(3)
C6Y 0.064(4) 0.026(2) 0.058(4) 0.011(2) 0.023(3) 0.003(3)
C7Y 0.059(7) 0.024(5) 0.080(11) -0.011(6) 0.031(9) -0.007(4)

loop_
_atom_type_symbol
_atom_type_description
_atom_type_scat_dispersion_real
_atom_type_scat_dispersion_imag
_atom_type_scat_source
C C 0.0033 0.0016 'International Tables Vol C Tables 4.2.6.8 and 6.1.1.4'
H H 0.0000 0.0000 'International Tables Vol C Tables 4.2.6.8 and 6.1.1.4'
O O 0.0106 0.0060 'International Tables Vol C Tables 4.2.6.8 and 6.1.1.4'

loop_
_geom_angle_atom_site_label_1
_geom_angle_atom_site_label_2
_geom_angle_atom_site_label_3
_geom_angle
_geom_angle_site_symmetry_1
_geom_angle_site_symmetry_3
_geom_angle_publ_flag
C13A O13A H13A 110.0(17) . . ?
C16A O14A C14A 109.26(12) . . ?
C16A O15A C15A 106.49(12) . . ?
C21A O21A H21A 108.0(16) . . ?
C6A C1A C2A 120.00(18) . . ?
C6A C1A H1A 120.0 . . ?
C2A C1A H1A 120.0 . . ?
C1A C2A C3A 121.17(18) . . ?
C1A C2A H2A 119.4 . . ?
C3A C2A H2A 119.4 . . ?
C4A C3A C2A 118.28(17) . . ?
C4A C3A C13A 124.48(15) . . ?
C2A C3A C13A 117.21(16) . . ?
C3A C4A C5A 120.51(17) . . ?
C3A C4A H4A 119.7 . . ?
C5A C4A H4A 119.7 . . ?
C6A C5A C4A 120.36(19) . . ?
C6A C5A H5A 119.8 . . ?
C4A C5A H5A 119.8 . . ?
C1A C6A C5A 119.63(19) . . ?
C1A C6A H6A 120.2 . . ?
C5A C6A H6A 120.2 . . ?
C12A C7A C8A 120.1(2) . . ?
C12A C7A H7A 120.0 . . ?
C8A C7A H7A 120.0 . . ?
C7A C8A C9A 120.3(2) . . ?
C7A C8A H8A 119.8 . . ?
C9A C8A H8A 119.8 . . ?
C8A C9A C10A 118.93(18) . . ?
C8A C9A C13A 120.11(16) . . ?
C10A C9A C13A 120.94(18) . . ?
C11A C10A C9A 120.2(2) . . ?
C11A C10A H10A 119.9 . . ?
C9A C10A H10A 119.9 . . ?
C12A C11A C10A 120.4(2) . . ?
C12A C11A H11A 119.8 . . ?
C10A C11A H11A 119.8 . . ?
C11A C12A C7A 120.0(2) . . ?
C11A C12A H12A 120.0 . . ?
C7A C12A H12A 120.0 . . ?
O13A C13A C9A 111.57(14) . . ?
O13A C13A C3A 108.09(13) . . ?
C9A C13A C3A 110.31(14) . . ?
O13A C13A C14A 102.65(12) . . ?
C9A C13A C14A 112.07(13) . . ?
C3A C13A C14A 111.87(14) . . ?
O14A C14A C15A 103.95(12) . . ?
O14A C14A C13A 110.05(13) . . ?
C15A C14A C13A 117.07(14) . . ?
O14A C14A H14A 108.5 . . ?
C15A C14A H14A 108.5 . . ?
C13A C14A H14A 108.5 . . ?
O15A C15A C21A 108.71(13) . . ?
O15A C15A C14A 101.86(13) . . ?
C21A C15A C14A 117.51(14) . . ?
O15A C15A H15A 109.4 . . ?
C21A C15A H15A 109.4 . . ?
C14A C15A H15A 109.4 . . ?
O15A C16A O14A 104.87(12) . . ?
O15A C16A C17A 110.71(14) . . ?
O14A C16A C17A 114.15(13) . . ?
O15A C16A C20A 109.19(13) . . ?
O14A C16A C20A 113.21(14) . . ?
C17A C16A C20A 104.77(13) . . ?
C18A C17A C16A 102.28(14) . . ?
C18A C17A H17A 111.3 . . ?
C16A C17A H17A 111.3 . . ?
C18A C17A H17B 111.3 . . ?
C16A C17A H17B 111.3 . . ?
H17A C17A H17B 109.2 . . ?
C17A C18A C19A 102.85(15) . . ?
C17A C18A H18A 111.2 . . ?
C19A C18A H18A 111.2 . . ?
C17A C18A H18B 111.2 . . ?
C19A C18A H18B 111.2 . . ?
H18A C18A H18B 109.1 . . ?
C18A C19A C20A 105.67(15) . . ?
C18A C19A H19A 110.6 . . ?
C20A C19A H19A 110.6 . . ?
C18A C19A H19B 110.6 . . ?
C20A C19A H19B 110.6 . . ?
H19A C19A H19B 108.7 . . ?
C16A C20A C19A 105.61(14) . . ?
C16A C20A H20B 110.6 . . ?
C19A C20A H20B 110.6 . . ?
C16A C20A H20A 110.6 . . ?
C19A C20A H20A 110.6 . . ?
H20B C20A H20A 108.8 . . ?
O21A C21A C28A 110.51(15) . . ?
O21A C21A C22A 104.12(14) . . ?
C28A C21A C22A 110.48(14) . . ?
O21A C21A C15A 107.72(13) . . ?
C28A C21A C15A 111.42(14) . . ?
C22A C21A C15A 112.32(14) . . ?
C27A C22A C23A 118.14(17) . . ?
C27A C22A C21A 124.91(16) . . ?
C23A C22A C21A 116.74(16) . . ?
C24A C23A C22A 121.30(19) . . ?
C24A C23A H23A 119.3 . . ?
C22A C23A H23A 119.3 . . ?
C23A C24A C25A 120.17(19) . . ?
C23A C24A H24A 119.9 . . ?
C25A C24A H24A 119.9 . . ?
C26A C25A C24A 118.94(18) . . ?
C26A C25A H25A 120.5 . . ?
C24A C25A H25A 120.5 . . ?
C25A C26A C27A 121.06(19) . . ?
C25A C26A H26A 119.5 . . ?
C27A C26A H26A 119.5 . . ?
C26A C27A C22A 120.38(17) . . ?
C26A C27A H27A 119.8 . . ?
C22A C27A H27A 119.8 . . ?
C33A C28A C29A 118.69(19) . . ?
C33A C28A C21A 120.66(18) . . ?
C29A C28A C21A 120.66(18) . . ?
C28A C29A C30A 119.9(2) . . ?
C28A C29A H28A 120.1 . . ?
C30A C29A H28A 120.1 . . ?
C31A C30A C29A 121.0(2) . . ?
C31A C30A H29A 119.5 . . ?
C29A C30A H29A 119.5 . . ?
C32A C31A C30A 119.5(2) . . ?
C32A C31A H30A 120.3 . . ?
C30A C31A H30A 120.3 . . ?
C31A C32A C33A 120.7(3) . . ?
C31A C32A H31A 119.7 . . ?
C33A C32A H31A 119.7 . . ?
C28A C33A C32A 120.3(2) . . ?
C28A C33A H32A 119.9 . . ?
C32A C33A H32A 119.9 . . ?
O1X C1X C2X 126.5(13) . . ?
O1X C1X C6X 120.5(11) . . ?
C2X C1X C6X 112.0(10) . . ?
C1X C2X C7X 110.2(7) . . ?
C1X C2X C3X 110.9(10) . . ?
C7X C2X C3X 112.7(8) . . ?
C1X C2X H2X 107.6 . . ?
C7X C2X H2X 107.6 . . ?
C3X C2X H2X 107.6 . . ?
C4X C3X C2X 111.9(11) . . ?
C4X C3X H3X1 109.2 . . ?
C2X C3X H3X1 109.2 . . ?
C4X C3X H3X2 109.2 . . ?
C2X C3X H3X2 109.2 . . ?
H3X1 C3X H3X2 107.9 . . ?
C3X C4X C5X 112.1(12) . . ?
C3X C4X H4X1 109.2 . . ?
C5X C4X H4X1 109.2 . . ?
C3X C4X H4X2 109.2 . . ?
C5X C4X H4X2 109.2 . . ?
H4X1 C4X H4X2 107.9 . . ?
C4X C5X C6X 108.4(15) . . ?
C4X C5X H5X1 110.0 . . ?
C6X C5X H5X1 110.0 . . ?
C4X C5X H5X2 110.0 . . ?
C6X C5X H5X2 110.0 . . ?
H5X1 C5X H5X2 108.4 . . ?
C5X C6X C1X 112.9(11) . . ?
C5X C6X H6X1 109.0 . . ?
C1X C6X H6X1 109.0 . . ?
C5X C6X H6X2 109.0 . . ?
C1X C6X H6X2 109.0 . . ?
H6X1 C6X H6X2 107.8 . . ?
C2X C7X H7X1 109.5 . . ?
C2X C7X H7X2 109.5 . . ?
H7X1 C7X H7X2 109.5 . . ?
C2X C7X H7X3 109.5 . . ?
H7X1 C7X H7X3 109.5 . . ?
H7X2 C7X H7X3 109.5 . . ?
O1Y C1Y C2Y 130.5(17) . . ?
O1Y C1Y C6Y 114.3(15) . . ?
C2Y C1Y C6Y 115.1(13) . . ?
C1Y C2Y C7Y 113.0(11) . . ?
C1Y C2Y C3Y 105.5(11) . . ?
C7Y C2Y C3Y 113.5(12) . . ?
C1Y C2Y H2Y 108.2 . . ?
C7Y C2Y H2Y 108.2 . . ?
C3Y C2Y H2Y 108.2 . . ?
C2Y C3Y C4Y 115.7(15) . . ?
C2Y C3Y H3Y1 108.4 . . ?
C4Y C3Y H3Y1 108.4 . . ?
C2Y C3Y H3Y2 108.4 . . ?
C4Y C3Y H3Y2 108.4 . . ?
H3Y1 C3Y H3Y2 107.4 . . ?
C5Y C4Y C3Y 109.4(9) . . ?
C5Y C4Y H4Y1 109.8 . . ?
C3Y C4Y H4Y1 109.8 . . ?
C5Y C4Y H4Y2 109.8 . . ?
C3Y C4Y H4Y2 109.8 . . ?
H4Y1 C4Y H4Y2 108.2 . . ?
C4Y C5Y C6Y 111.4(6) . . ?
C4Y C5Y H5Y1 109.4 . . ?
C6Y C5Y H5Y1 109.4 . . ?
C4Y C5Y H5Y2 109.4 . . ?
C6Y C5Y H5Y2 109.4 . . ?
H5Y1 C5Y H5Y2 108.0 . . ?
C5Y C6Y C1Y 108.0(7) . . ?
C5Y C6Y H6Y1 110.1 . . ?
C1Y C6Y H6Y1 110.1 . . ?
C5Y C6Y H6Y2 110.1 . . ?
C1Y C6Y H6Y2 110.1 . . ?
H6Y1 C6Y H6Y2 108.4 . . ?
C2Y C7Y H7Y1 109.5 . . ?
C2Y C7Y H7Y2 109.5 . . ?
H7Y1 C7Y H7Y2 109.5 . . ?
C2Y C7Y H7Y3 109.5 . . ?
H7Y1 C7Y H7Y3 109.5 . . ?
H7Y2 C7Y H7Y3 109.5 . . ?

loop_
_geom_bond_atom_site_label_1
_geom_bond_atom_site_label_2
_geom_bond_distance
_geom_bond_site_symmetry_2
_geom_bond_publ_flag
O13A C13A 1.441(2) . ?
O13A H13A 0.969(3) . ?
O14A C16A 1.428(2) . ?
O14A C14A 1.4321(19) . ?
O15A C16A 1.421(2) . ?
O15A C15A 1.429(2) . ?
O21A C21A 1.430(2) . ?
O21A H21A 0.969(3) . ?
O1X C1X 1.176(19) . ?
O1Y C1Y 1.23(2) . ?
C1A C6A 1.378(3) . ?
C1A C2A 1.389(3) . ?
C1A H1A 0.9500 . ?
C2A C3A 1.398(2) . ?
C2A H2A 0.9500 . ?
C3A C4A 1.386(3) . ?
C3A C13A 1.530(2) . ?
C4A C5A 1.397(3) . ?
C4A H4A 0.9500 . ?
C5A C6A 1.388(3) . ?
C5A H5A 0.9500 . ?
C6A H6A 0.9500 . ?
C7A C12A 1.385(4) . ?
C7A C8A 1.393(3) . ?
C7A H7A 0.9500 . ?
C8A C9A 1.395(3) . ?
C8A H8A 0.9500 . ?
C9A C10A 1.396(3) . ?
C9A C13A 1.529(2) . ?
C10A C11A 1.393(3) . ?
C10A H10A 0.9500 . ?
C11A C12A 1.376(4) . ?
C11A H11A 0.9500 . ?
C12A H12A 0.9500 . ?
C13A C14A 1.553(2) . ?
C14A C15A 1.553(2) . ?
C14A H14A 1.0000 . ?
C15A C21A 1.549(2) . ?
C15A H15A 1.0000 . ?
C16A C17A 1.532(2) . ?
C16A C20A 1.532(2) . ?
C17A C18A 1.523(3) . ?
C17A H17A 0.9900 . ?
C17A H17B 0.9900 . ?
C18A C19A 1.527(3) . ?
C18A H18A 0.9900 . ?
C18A H18B 0.9900 . ?
C19A C20A 1.544(3) . ?
C19A H19A 0.9900 . ?
C19A H19B 0.9900 . ?
C20A H20B 0.9900 . ?
C20A H20A 0.9900 . ?
C21A C28A 1.536(2) . ?
C21A C22A 1.539(2) . ?
C22A C27A 1.392(3) . ?
C22A C23A 1.393(3) . ?
C23A C24A 1.386(3) . ?
C23A H23A 0.9500 . ?
C24A C25A 1.388(3) . ?
C24A H24A 0.9500 . ?
C25A C26A 1.380(3) . ?
C25A H25A 0.9500 . ?
C26A C27A 1.391(3) . ?
C26A H26A 0.9500 . ?
C27A H27A 0.9500 . ?
C28A C33A 1.388(3) . ?
C28A C29A 1.393(3) . ?
C29A C30A 1.396(3) . ?
C29A H28A 0.9500 . ?
C30A C31A 1.372(4) . ?
C30A H29A 0.9500 . ?
C31A C32A 1.365(4) . ?
C31A H30A 0.9500 . ?
C32A C33A 1.401(3) . ?
C32A H31A 0.9500 . ?
C33A H32A 0.9500 . ?
C1X C2X 1.496(15) . ?
C1X C6X 1.565(15) . ?
C2X C7X 1.510(8) . ?
C2X C3X 1.59(2) . ?
C2X H2X 1.0000 . ?
C3X C4X 1.51(2) . ?
C3X H3X1 0.9900 . ?
C3X H3X2 0.9900 . ?
C4X C5X 1.54(2) . ?
C4X H4X1 0.9900 . ?
C4X H4X2 0.9900 . ?
C5X C6X 1.545(15) . ?
C5X H5X1 0.9900 . ?
C5X H5X2 0.9900 . ?
C6X H6X1 0.9900 . ?
C6X H6X2 0.9900 . ?
C7X H7X1 0.9800 . ?
C7X H7X2 0.9800 . ?
C7X H7X3 0.9800 . ?
C1Y C2Y 1.43(2) . ?
C1Y C6Y 1.61(2) . ?
C2Y C7Y 1.47(2) . ?
C2Y C3Y 1.504(19) . ?
C2Y H2Y 1.0000 . ?
C3Y C4Y 1.51(3) . ?
C3Y H3Y1 0.9900 . ?
C3Y H3Y2 0.9900 . ?
C4Y C5Y 1.497(12) . ?
C4Y H4Y1 0.9900 . ?
C4Y H4Y2 0.9900 . ?
C5Y C6Y 1.518(10) . ?
C5Y H5Y1 0.9900 . ?
C5Y H5Y2 0.9900 . ?
C6Y H6Y1 0.9900 . ?
C6Y H6Y2 0.9900 . ?
C7Y H7Y1 0.9800 . ?
C7Y H7Y2 0.9800 . ?
C7Y H7Y3 0.9800 . ?

loop_
_geom_hbond_atom_site_label_D
_geom_hbond_atom_site_label_H
_geom_hbond_atom_site_label_A
_geom_hbond_distance_DH
_geom_hbond_distance_HA
_geom_hbond_distance_DA
_geom_hbond_angle_DHA
_geom_hbond_site_symmetry_A
_geom_hbond_publ_flag
O13A H13A O1X^a 0.969(3) 1.814(13) 2.758(10) 164(3) . yes
O13A H13A O1Y^b 0.969(3) 1.835(12) 2.802(12) 176(3) . yes
O21A H21A O13A 0.969(3) 1.712(5) 2.6732(18) 171(2) . yes
C6X^a H6X1^a O21A 0.99 2.53 3.332(4) 138.5 3_466 yes

loop_
_geom_torsion_atom_site_label_1
_geom_torsion_atom_site_label_2
_geom_torsion_atom_site_label_3
_geom_torsion_atom_site_label_4
_geom_torsion
_geom_torsion_site_symmetry_1
_geom_torsion_site_symmetry_2
_geom_torsion_site_symmetry_3
_geom_torsion_site_symmetry_4
_geom_torsion_publ_flag
C6A C1A C2A C3A 2.5(3) . . . . ?
C1A C2A C3A C4A -2.6(3) . . . . ?
C1A C2A C3A C13A 175.36(17) . . . . ?
C2A C3A C4A C5A 1.0(3) . . . . ?
C13A C3A C4A C5A -176.75(18) . . . . ?
C3A C4A C5A C6A 0.6(3) . . . . ?
C2A C1A C6A C5A -0.9(3) . . . . ?
C4A C5A C6A C1A -0.6(3) . . . . ?
C12A C7A C8A C9A 0.9(3) . . . . ?
C7A C8A C9A C10A -2.2(3) . . . . ?
C7A C8A C9A C13A 176.25(16) . . . . ?
C8A C9A C10A C11A 1.4(3) . . . . ?
C13A C9A C10A C11A -177.08(17) . . . . ?
C9A C10A C11A C12A 0.8(3) . . . . ?
C10A C11A C12A C7A -2.2(3) . . . . ?
C8A C7A C12A C11A 1.4(3) . . . . ?
C8A C9A C13A O13A 160.94(15) . . . . ?
C10A C9A C13A O13A -20.6(2) . . . . ?
C8A C9A C13A C3A 40.8(2) . . . . ?
C10A C9A C13A C3A -140.80(16) . . . . ?
C8A C9A C13A C14A -84.58(19) . . . . ?
C10A C9A C13A C14A 93.84(19) . . . . ?
C4A C3A C13A O13A 113.74(18) . . . . ?
C2A C3A C13A O13A -64.07(19) . . . . ?
C4A C3A C13A C9A -124.04(18) . . . . ?
C2A C3A C13A C9A 58.2(2) . . . . ?
C4A C3A C13A C14A 1.4(2) . . . . ?
C2A C3A C13A C14A -176.37(15) . . . . ?
C16A O14A C14A C15A -1.51(15) . . . . ?
C16A O14A C14A C13A -127.66(14) . . . . ?
O13A C13A C14A O14A 179.22(12) . . . . ?
C9A C13A C14A O14A 59.38(18) . . . . ?
C3A C13A C14A O14A -65.12(17) . . . . ?
O13A C13A C14A C15A 60.87(17) . . . . ?
C9A C13A C14A C15A -58.96(19) . . . . ?
C3A C13A C14A C15A 176.54(13) . . . . ?
C16A O15A C15A C21A -160.61(13) . . . . ?
C16A O15A C15A C14A -35.89(15) . . . . ?
O14A C14A C15A O15A 22.51(15) . . . . ?
C13A C14A C15A O15A 144.10(13) . . . . ?
O14A C14A C15A C21A 141.13(14) . . . . ?
C13A C14A C15A C21A -97.28(17) . . . . ?
C15A O15A C16A O14A 36.06(16) . . . . ?
C15A O15A C16A C17A -87.50(15) . . . . ?
C15A O15A C16A C20A 157.66(13) . . . . ?
C14A O14A C16A O15A -20.44(16) . . . . ?
C14A O14A C16A C17A 100.88(15) . . . . ?
C14A O14A C16A C20A -139.38(14) . . . . ?
O15A C16A C17A C18A -79.38(17) . . . . ?
O14A C16A C17A C18A 162.58(14) . . . . ?
C20A C16A C17A C18A 38.20(18) . . . . ?
C16A C17A C18A C19A -43.32(19) . . . . ?
C17A C18A C19A C20A 32.2(2) . . . . ?
O15A C16A C20A C19A 100.38(17) . . . . ?
O14A C16A C20A C19A -143.21(16) . . . . ?
C17A C16A C20A C19A -18.23(19) . . . . ?
C18A C19A C20A C16A -8.6(2) . . . . ?
O15A C15A C21A O21A -172.50(13) . . . . ?
C14A C15A C21A O21A 72.60(18) . . . . ?
O15A C15A C21A C28A 66.14(18) . . . . ?
C14A C15A C21A C28A -48.76(19) . . . . ?
O15A C15A C21A C22A -58.42(18) . . . . ?
C14A C15A C21A C22A -173.32(14) . . . . ?
O21A C21A C22A C27A 111.80(19) . . . . ?
C28A C21A C22A C27A -129.54(19) . . . . ?
C15A C21A C22A C27A -4.5(2) . . . . ?
O21A C21A C22A C23A -62.80(19) . . . . ?
C28A C21A C22A C23A 55.9(2) . . . . ?
C15A C21A C22A C23A -179.07(16) . . . . ?
C27A C22A C23A C24A -1.1(3) . . . . ?
C21A C22A C23A C24A 173.88(19) . . . . ?
C22A C23A C24A C25A 0.3(3) . . . . ?
C23A C24A C25A C26A 0.9(3) . . . . ?
C24A C25A C26A C27A -1.3(3) . . . . ?
C25A C26A C27A C22A 0.5(3) . . . . ?
C23A C22A C27A C26A 0.7(3) . . . . ?
C21A C22A C27A C26A -173.82(17) . . . . ?
O21A C21A C28A C33A -9.8(2) . . . . ?
C22A C21A C28A C33A -124.45(19) . . . . ?
C15A C21A C28A C33A 109.96(19) . . . . ?
O21A C21A C28A C29A 170.23(16) . . . . ?
C22A C21A C28A C29A 55.5(2) . . . . ?
C15A C21A C28A C29A -70.1(2) . . . . ?
C33A C28A C29A C30A -1.6(3) . . . . ?
C21A C28A C29A C30A 178.36(18) . . . . ?
C28A C29A C30A C31A 1.9(3) . . . . ?
C29A C30A C31A C32A -1.2(4) . . . . ?
C30A C31A C32A C33A 0.3(4) . . . . ?
C29A C28A C33A C32A 0.7(3) . . . . ?
C21A C28A C33A C32A -179.28(19) . . . . ?
C31A C32A C33A C28A 0.0(4) . . . . ?
O1X C1X C2X C7X 8.1(15) . . . . ?
C6X C1X C2X C7X 176.8(7) . . . . ?
O1X C1X C2X C3X -117.3(13) . . . . ?
C6X C1X C2X C3X 51.4(12) . . . . ?
C1X C2X C3X C4X -53.7(14) . . . . ?
C7X C2X C3X C4X -177.6(9) . . . . ?
C2X C3X C4X C5X 57.2(14) . . . . ?
C3X C4X C5X C6X -57.4(15) . . . . ?
C4X C5X C6X C1X 55.5(14) . . . . ?
O1X C1X C6X C5X 114.7(14) . . . . ?
C2X C1X C6X C5X -54.7(13) . . . . ?
O1Y C1Y C2Y C7Y 2(2) . . . . ?
C6Y C1Y C2Y C7Y 178.7(10) . . . . ?
O1Y C1Y C2Y C3Y 127(2) . . . . ?
C6Y C1Y C2Y C3Y -56.7(15) . . . . ?
C1Y C2Y C3Y C4Y 58.8(16) . . . . ?
C7Y C2Y C3Y C4Y -176.9(12) . . . . ?
C2Y C3Y C4Y C5Y -59.1(15) . . . . ?
C3Y C4Y C5Y C6Y 55.1(11) . . . . ?
C4Y C5Y C6Y C1Y -52.8(11) . . . . ?
O1Y C1Y C6Y C5Y -126.1(13) . . . . ?
C2Y C1Y C6Y C5Y 56.9(13) . . . . ?
